data_7250633
loop_
_publ_author_name
'Zhao, Bin-shan'
'Zhang, Chao'
'Lu, Zu-jia'
'Dong, Wen-shuai'
'Xu, Mei-qi'
'Li, Cong'
'Yu, Qi-yao'
'Zhang, Jian-guo'

_publ_section_title
;
 Comparative study of two copper perchlorate hydrazide complexes: impact
 of coordination chemistry on laser sensitivity and energetic properties
;
_journal_issue 19
_journal_name_full CrystEngComm
_journal_page_first 3032
_journal_page_last 3040
_journal_paper_doi 10.1039/D5CE00148J
_journal_volume 27
_journal_year 2025
_chemical_formula_moiety '2(C7 H8 Cu0.5 N2 O), 2(Cl O4)'
_chemical_formula_sum 'C14 H16 Cl2 Cu N4 O10'
_chemical_formula_weight 534.75
_space_group_crystal_system monoclinic
_space_group_IT_number 14
_space_group_name_Hall '-P 2ybc'
_space_group_name_H-M_alt 'P 1 21/c 1'
_atom_sites_solution_hydrogens geom
_atom_sites_solution_primary direct
_atom_sites_solution_secondary difmap
_audit_block_doi 10.5517/ccdc.csd.cc2lxt5j
_audit_creation_date 2024-10-31
_audit_creation_method
;
  Olex2 1.1
  (compiled 2011.02.15 svn.r1672, GUI svn.r3494)
;
_audit_update_record
;
2024-12-17 deposited with the CCDC.	2025-04-02 downloaded from the CCDC.
;
_cell_angle_alpha 90.00
_cell_angle_beta 108.113(12)
_cell_angle_gamma 90.00
_cell_formula_units_Z 2
_cell_length_a 9.9076(8)
_cell_length_b 7.1785(5)
_cell_length_c 14.717(2)
_cell_measurement_reflns_used 1553
_cell_measurement_temperature 119.75(10)
_cell_measurement_theta_max 28.2580
_cell_measurement_theta_min 4.0850
_cell_volume 994.83(18)
_computing_cell_refinement
;
CrysAlisPro, Agilent Technologies,
Version 1.171.37.35 (release 13-08-2014 CrysAlis171 .NET)
(compiled Aug 13 2014,18:06:01)
;
_computing_data_collection
;
CrysAlisPro, Agilent Technologies,
Version 1.171.37.35 (release 13-08-2014 CrysAlis171 .NET)
(compiled Aug 13 2014,18:06:01)
;
_computing_data_reduction
;
CrysAlisPro, Agilent Technologies,
Version 1.171.37.35 (release 13-08-2014 CrysAlis171 .NET)
(compiled Aug 13 2014,18:06:01)
;
_computing_molecular_graphics
;
O. V. Dolomanov, L. J. Bourhis, R. J. Gildea, J. A. K. Howard and H. Puschmann,
OLEX2: a complete structure solution, refinement and analysis program.
J. Appl. Cryst. (2009). 42, 339-341.
;
_computing_publication_material
;
O. V. Dolomanov, L. J. Bourhis, R. J. Gildea, J. A. K. Howard and H. Puschmann,
OLEX2: a complete structure solution, refinement and analysis program.
J. Appl. Cryst. (2009). 42, 339-341.
;
_computing_structure_refinement 'SHELXL-97 (Sheldrick, 1997)'
_computing_structure_solution 'A short history of SHELX (Sheldrick, 2007)/Bruker'
_diffrn_ambient_environment N~2~
_diffrn_ambient_temperature 119.75(10)
_diffrn_detector 'CCD plate'
_diffrn_detector_area_resol_mean 16.0971
_diffrn_detector_type Eos
_diffrn_measured_fraction_theta_full 0.9974
_diffrn_measured_fraction_theta_max 0.8268
_diffrn_measurement_details
;
#__ type_ start__ end____ width___ exp.time_
  1 omega   -3.00   69.00   1.0000    5.0000
omega____ theta____ kappa____ phi______ frames
    -       15.9289   37.0000  -90.0000 72

#__ type_ start__ end____ width___ exp.time_
  2 omega  -11.00   15.00   1.0000    5.0000
omega____ theta____ kappa____ phi______ frames
    -      -10.8508  -99.0000  -60.0000 26

#__ type_ start__ end____ width___ exp.time_
  3 omega  -40.00   14.00   1.0000    5.0000
omega____ theta____ kappa____ phi______ frames
    -       15.9289  -77.0000   90.0000 54

#__ type_ start__ end____ width___ exp.time_
  4 omega  -43.00   33.00   1.0000    5.0000
omega____ theta____ kappa____ phi______ frames
    -       15.9289  -57.0000  120.0000 76
;
_diffrn_measurement_device 'four-circle diffractometer'
_diffrn_measurement_device_type 'Xcalibur, Eos, Gemini'
_diffrn_measurement_method '\w scans'
_diffrn_orient_matrix_UB_11 0.0624969000
_diffrn_orient_matrix_UB_12 -0.0112881000
_diffrn_orient_matrix_UB_13 0.0394201000
_diffrn_orient_matrix_UB_21 0.0391059000
_diffrn_orient_matrix_UB_22 -0.0198982000
_diffrn_orient_matrix_UB_23 -0.0318982000
_diffrn_orient_matrix_UB_31 0.0154103000
_diffrn_orient_matrix_UB_32 0.0960979000
_diffrn_orient_matrix_UB_33 -0.0020306000
_diffrn_radiation_monochromator graphite
_diffrn_radiation_probe x-ray
_diffrn_radiation_type 'Mo K\a'
_diffrn_radiation_wavelength 0.71073
_diffrn_reflns_av_R_equivalents 0.0411
_diffrn_reflns_av_unetI/netI 0.0594
_diffrn_reflns_limit_h_max 12
_diffrn_reflns_limit_h_min -8
_diffrn_reflns_limit_k_max 7
_diffrn_reflns_limit_k_min -8
_diffrn_reflns_limit_l_max 13
_diffrn_reflns_limit_l_min -17
_diffrn_reflns_number 4325
_diffrn_reflns_theta_full 25.99
_diffrn_reflns_theta_max 25.99
_diffrn_reflns_theta_min 2.91
_diffrn_source 'Enhance (Mo) X-ray Source'
_exptl_absorpt_coefficient_mu 1.429
_exptl_absorpt_correction_T_max 1.00000
_exptl_absorpt_correction_T_min 0.90210
_exptl_absorpt_correction_type multi-scan
_exptl_absorpt_process_details
;
CrysAlisPro, Agilent Technologies,
Version 1.171.37.35 (release 13-08-2014 CrysAlis171 .NET)
(compiled Aug 13 2014,18:06:01)
Empirical absorption correction using spherical harmonics,
 implemented in SCALE3 ABSPACK scaling algorithm.
;
_exptl_crystal_density_diffrn 1.785
_exptl_crystal_density_method 'not measured'
_exptl_crystal_description block
_exptl_crystal_F_000 542
_exptl_crystal_size_max 0.33
_exptl_crystal_size_mid 0.26
_exptl_crystal_size_min 0.08
_refine_diff_density_max 0.397
_refine_diff_density_min -0.374
_refine_diff_density_rms 0.087
_refine_ls_extinction_method none
_refine_ls_goodness_of_fit_ref 1.060
_refine_ls_hydrogen_treatment mixed
_refine_ls_matrix_type full
_refine_ls_number_parameters 142
_refine_ls_number_reflns 1915
_refine_ls_number_restraints 0
_refine_ls_restrained_S_all 1.060
_refine_ls_R_factor_all 0.0490
_refine_ls_R_factor_gt 0.0392
_refine_ls_shift/su_max 0.001
_refine_ls_shift/su_mean 0.000
_refine_ls_structure_factor_coef Fsqd
_refine_ls_weighting_details 'calc w=1/[\s^2^(Fo^2^)+(0.0236P)^2^+0.5654P] where P=(Fo^2^+2Fc^2^)/3'
_refine_ls_weighting_scheme calc
_refine_ls_wR_factor_gt 0.0766
_refine_ls_wR_factor_ref 0.0840
_reflns_number_gt 1593
_reflns_number_total 1915
_reflns_threshold_expression >2sigma(I)
_cod_data_source_file d5ce00148j2.cif
_cod_data_source_block exp_9476
_cod_original_cell_volume 994.8(2)
_cod_database_code 7250633
_reflns_odcompleteness_completeness 99.74
_reflns_odcompleteness_iscentric 1
_reflns_odcompleteness_theta 25.07

loop_
_space_group_symop_id
_space_group_symop_operation_xyz
1 'x, y, z'
2 '-x, y+1/2, -z+1/2'
3 '-x, -y, -z'
4 'x, -y-1/2, z-1/2'

loop_
_atom_site_label
_atom_site_type_symbol
_atom_site_fract_x
_atom_site_fract_y
_atom_site_fract_z
_atom_site_U_iso_or_equiv
_atom_site_adp_type
_atom_site_occupancy
_atom_site_symmetry_multiplicity
_atom_site_calc_flag
_atom_site_refinement_flags
_atom_site_disorder_assembly
_atom_site_disorder_group
Cu1 Cu 1.0000 1.0000 0.0000 0.01549(16) Uani 1 2 d S . .
Cl1 Cl 1.11715(7) 0.62260(10) -0.09888(5) 0.01692(19) Uani 1 1 d . . .
O4 O 1.0650(2) 0.4698(3) -0.16524(15) 0.0230(5) Uani 1 1 d . . .
O3 O 1.1574(2) 0.7738(3) -0.15056(15) 0.0228(5) Uani 1 1 d . . .
N2 N 1.1743(2) 0.8645(3) 0.17169(18) 0.0186(6) Uani 1 1 d . . .
H2 H 1.2086 0.8098 0.2277 0.022 Uiso 1 1 calc R . .
O1 O 1.2076(2) 0.9979(3) 0.04210(14) 0.0164(5) Uani 1 1 d . . .
N1 N 1.0263(2) 0.8948(3) 0.12997(16) 0.0152(5) Uani 1 1 d . . .
H1A H 0.9937 0.9769 0.1663 0.018 Uiso 1 1 calc R . .
H1B H 0.9774 0.7845 0.1256 0.018 Uiso 1 1 calc R . .
C2 C 1.4139(3) 0.8936(4) 0.1641(2) 0.0177(7) Uani 1 1 d . . .
C6 C 1.6375(3) 0.8371(5) 0.1365(2) 0.0292(8) Uani 1 1 d . . .
H6 H 1.6907 0.8141 0.0940 0.035 Uiso 1 1 calc R . .
C4 C 1.6282(3) 0.8761(4) 0.2973(2) 0.0275(8) Uani 1 1 d . . .
H4 H 1.6759 0.8813 0.3641 0.033 Uiso 1 1 calc R . .
O2 O 1.2360(2) 0.5639(3) -0.02169(16) 0.0319(6) Uani 1 1 d . . .
C3 C 1.4817(3) 0.8997(4) 0.2631(2) 0.0229(7) Uani 1 1 d . . .
H3 H 1.4285 0.9197 0.3060 0.027 Uiso 1 1 calc R . .
C5 C 1.7046(3) 0.8453(5) 0.2351(3) 0.0305(8) Uani 1 1 d . . .
H5 H 1.8046 0.8294 0.2595 0.037 Uiso 1 1 calc R . .
C1 C 1.2590(3) 0.9221(4) 0.1229(2) 0.0170(7) Uani 1 1 d . . .
C7 C 1.4913(3) 0.8631(4) 0.1016(2) 0.0230(7) Uani 1 1 d . . .
H7 H 1.4442 0.8600 0.0347 0.028 Uiso 1 1 calc R . .
O5 O 1.0039(2) 0.6860(3) -0.06361(15) 0.0239(5) Uani 1 1 d . . .

loop_
_atom_site_aniso_label
_atom_site_aniso_U_11
_atom_site_aniso_U_22
_atom_site_aniso_U_33
_atom_site_aniso_U_23
_atom_site_aniso_U_13
_atom_site_aniso_U_12
Cu1 0.0154(3) 0.0197(3) 0.0119(3) 0.0016(2) 0.0050(2) 0.0012(2)
Cl1 0.0215(4) 0.0164(4) 0.0130(4) -0.0010(3) 0.0057(3) -0.0005(3)
O4 0.0360(13) 0.0154(11) 0.0176(12) -0.0048(9) 0.0084(10) -0.0043(10)
O3 0.0354(13) 0.0155(11) 0.0218(12) -0.0006(10) 0.0151(10) -0.0046(10)
N2 0.0173(13) 0.0211(14) 0.0154(13) 0.0061(11) 0.0022(11) 0.0038(11)
O1 0.0186(11) 0.0204(11) 0.0093(11) 0.0034(9) 0.0029(9) 0.0007(9)
N1 0.0161(12) 0.0162(12) 0.0145(13) -0.0033(11) 0.0066(10) -0.0013(10)
C2 0.0182(15) 0.0149(15) 0.0186(16) 0.0001(13) 0.0035(13) 0.0003(13)
C6 0.0218(17) 0.035(2) 0.032(2) 0.0055(17) 0.0099(15) 0.0013(15)
C4 0.0286(18) 0.0211(17) 0.0242(18) 0.0006(15) -0.0044(15) -0.0022(15)
O2 0.0301(13) 0.0355(14) 0.0215(13) 0.0070(11) -0.0044(10) 0.0048(11)
C3 0.0292(18) 0.0189(16) 0.0176(17) -0.0038(14) 0.0028(14) 0.0011(14)
C5 0.0182(16) 0.033(2) 0.035(2) 0.0055(18) 0.0004(15) -0.0048(15)
C1 0.0217(16) 0.0143(15) 0.0152(16) -0.0036(14) 0.0062(13) -0.0015(13)
C7 0.0224(16) 0.0259(18) 0.0192(16) 0.0037(15) 0.0041(14) -0.0002(14)
O5 0.0279(12) 0.0206(11) 0.0286(12) -0.0067(11) 0.0166(10) -0.0025(10)

loop_
_atom_type_symbol
_atom_type_description
_atom_type_scat_dispersion_real
_atom_type_scat_dispersion_imag
_atom_type_scat_source
C C 0.0033 0.0016 'International Tables Vol C Tables 4.2.6.8 and 6.1.1.4'
H H 0.0000 0.0000 'International Tables Vol C Tables 4.2.6.8 and 6.1.1.4'
Cl Cl 0.1484 0.1585 'International Tables Vol C Tables 4.2.6.8 and 6.1.1.4'
Cu Cu 0.3201 1.2651 'International Tables Vol C Tables 4.2.6.8 and 6.1.1.4'
N N 0.0061 0.0033 'International Tables Vol C Tables 4.2.6.8 and 6.1.1.4'
O O 0.0106 0.0060 'International Tables Vol C Tables 4.2.6.8 and 6.1.1.4'

loop_
_geom_angle_atom_site_label_1
_geom_angle_atom_site_label_2
_geom_angle_atom_site_label_3
_geom_angle
_geom_angle_site_symmetry_1
_geom_angle_site_symmetry_3
_geom_angle_publ_flag
O1 Cu1 O1 180.0 3_775 . ?
O1 Cu1 N1 83.23(9) 3_775 3_775 ?
O1 Cu1 N1 96.77(9) . 3_775 ?
O1 Cu1 N1 83.23(9) . . ?
O1 Cu1 N1 96.77(9) 3_775 . ?
N1 Cu1 N1 180.00(13) . 3_775 ?
O3 Cl1 O4 108.11(12) . . ?
O2 Cl1 O4 110.28(13) . . ?
O2 Cl1 O3 110.22(14) . . ?
O2 Cl1 O5 110.38(14) . . ?
O5 Cl1 O4 108.96(13) . . ?
O5 Cl1 O3 108.84(13) . . ?
N1 N2 H2 121.3 . . ?
C1 N2 H2 121.3 . . ?
C1 N2 N1 117.4(2) . . ?
C1 O1 Cu1 112.23(19) . . ?
Cu1 N1 H1A 110.5 . . ?
Cu1 N1 H1B 110.5 . . ?
N2 N1 Cu1 106.38(16) . . ?
N2 N1 H1A 110.5 . . ?
N2 N1 H1B 110.5 . . ?
H1A N1 H1B 108.6 . . ?
C3 C2 C1 121.5(3) . . ?
C7 C2 C3 120.7(3) . . ?
C7 C2 C1 117.9(3) . . ?
C5 C6 H6 120.6 . . ?
C7 C6 H6 120.6 . . ?
C7 C6 C5 118.9(3) . . ?
C3 C4 H4 119.8 . . ?
C5 C4 H4 119.8 . . ?
C5 C4 C3 120.4(3) . . ?
C2 C3 H3 120.6 . . ?
C4 C3 C2 118.7(3) . . ?
C4 C3 H3 120.6 . . ?
C6 C5 H5 119.5 . . ?
C4 C5 C6 121.0(3) . . ?
C4 C5 H5 119.5 . . ?
N2 C1 C2 119.0(3) . . ?
O1 C1 N2 120.4(3) . . ?
O1 C1 C2 120.6(3) . . ?
C2 C7 C6 120.3(3) . . ?
C2 C7 H7 119.9 . . ?
C6 C7 H7 119.9 . . ?

loop_
_geom_bond_atom_site_label_1
_geom_bond_atom_site_label_2
_geom_bond_distance
_geom_bond_site_symmetry_2
_geom_bond_publ_flag
Cu1 O1 1.9549(19) . ?
Cu1 O1 1.9549(19) 3_775 ?
Cu1 N1 1.997(2) 3_775 ?
Cu1 N1 1.997(2) . ?
Cl1 O4 1.453(2) . ?
Cl1 O3 1.451(2) . ?
Cl1 O2 1.423(2) . ?
Cl1 O5 1.448(2) . ?
N2 H2 0.8800 . ?
N2 N1 1.419(3) . ?
N2 C1 1.328(4) . ?
O1 C1 1.262(3) . ?
N1 H1A 0.9200 . ?
N1 H1B 0.9200 . ?
C2 C3 1.402(4) . ?
C2 C1 1.479(4) . ?
C2 C7 1.386(4) . ?
C6 H6 0.9500 . ?
C6 C5 1.397(5) . ?
C6 C7 1.391(4) . ?
C4 H4 0.9500 . ?
C4 C3 1.392(4) . ?
C4 C5 1.375(5) . ?
C3 H3 0.9500 . ?
C5 H5 0.9500 . ?
C7 H7 0.9500 . ?

loop_
_geom_torsion_atom_site_label_1
_geom_torsion_atom_site_label_2
_geom_torsion_atom_site_label_3
_geom_torsion_atom_site_label_4
_geom_torsion
_geom_torsion_site_symmetry_1
_geom_torsion_site_symmetry_2
_geom_torsion_site_symmetry_3
_geom_torsion_site_symmetry_4
_geom_torsion_publ_flag
Cu1 O1 C1 N2 -3.8(3) . . . . ?
Cu1 O1 C1 C2 175.3(2) . . . . ?
O1 Cu1 O1 C1 -129(77) 3_775 . . . ?
O1 Cu1 N1 N2 -5.28(16) . . . . ?
O1 Cu1 N1 N2 174.72(16) 3_775 . . . ?
N1 Cu1 O1 C1 -174.80(19) 3_775 . . . ?
N1 Cu1 O1 C1 5.20(19) . . . . ?
N1 Cu1 N1 N2 26(100) 3_775 . . . ?
N1 N2 C1 O1 -1.1(4) . . . . ?
N1 N2 C1 C2 179.8(2) . . . . ?
C3 C2 C1 N2 -33.0(4) . . . . ?
C3 C2 C1 O1 147.9(3) . . . . ?
C3 C2 C7 C6 0.4(5) . . . . ?
C3 C4 C5 C6 0.0(5) . . . . ?
C5 C6 C7 C2 -1.0(5) . . . . ?
C5 C4 C3 C2 -0.7(5) . . . . ?
C1 N2 N1 Cu1 5.1(3) . . . . ?
C1 C2 C3 C4 -178.5(3) . . . . ?
C1 C2 C7 C6 179.4(3) . . . . ?
C7 C2 C3 C4 0.5(5) . . . . ?
C7 C2 C1 N2 148.0(3) . . . . ?
C7 C2 C1 O1 -31.1(4) . . . . ?
C7 C6 C5 C4 0.8(5) . . . . ?
